data_4308086
loop_
_publ_author_name
'Yu-Fei Song'
'Gerard A. van Albada'
'Jinkui Tang'
'Ilpo Mutikainen'
'Urho Turpeinen'
'Chiara Massera'
'Olivier Roubeau'
'Jos\'e Sanchez Costa'
'Patrick Gamez'
'Jan Reedijk'

_publ_section_title
;
Controlled Copper-Mediated Chlorination of Phenol Rings under Mild
Conditions
;
_journal_name_full 'Inorganic Chemistry'
_journal_page_first 4944
_journal_page_last 4950
_journal_paper_doi 10.1021/ic070057n
_journal_volume 46
_journal_year 2007
_chemical_formula_sum 'C36 H39 Cl8 Cu4 N5 O6'
_chemical_formula_weight 1175.48
_chemical_name_systematic
;
 ?
;
_space_group_IT_number 15
_symmetry_cell_setting monoclinic
_symmetry_space_group_name_Hall '-C 2yc'
_symmetry_space_group_name_H-M 'C 1 2/c 1'
_atom_sites_solution_hydrogens geom
_atom_sites_solution_primary direct
_atom_sites_solution_secondary difmap
_audit_creation_method SHELXL-97
_cell_angle_alpha 90.000(5)
_cell_angle_beta 118.4150(10)
_cell_angle_gamma 90.000(5)
_cell_formula_units_Z 4
_cell_length_a 20.8240(10)
_cell_length_b 12.1870(10)
_cell_length_c 18.7390(10)
_cell_measurement_reflns_used 9581
_cell_measurement_temperature 293(2)
_cell_measurement_theta_max 29.32
_cell_measurement_theta_min 2.01
_cell_volume 4182.7(5)
_computing_data_collection SMART
_computing_data_reduction 'SAINT (Bruker, 1998)'
_computing_structure_refinement 'SHELXL-97 (Sheldrick, 1997)'
_computing_structure_solution 'SIR97 (Giacovazzo et al., 1999)'
_diffrn_ambient_temperature 293(2)
_diffrn_detector_area_resol_mean '8.192 pixels/mm'
_diffrn_measured_fraction_theta_full 0.920
_diffrn_measured_fraction_theta_max 0.920
_diffrn_measurement_device_type 'Bruker AXS Smart 1000'
_diffrn_measurement_method omega-scan
_diffrn_radiation_monochromator graphite
_diffrn_radiation_source 'fine-focus sealed tube'
_diffrn_radiation_type MoK\a
_diffrn_radiation_wavelength 0.71069
_diffrn_reflns_av_R_equivalents 0.0416
_diffrn_reflns_av_sigmaI/netI 0.0473
_diffrn_reflns_limit_h_max 28
_diffrn_reflns_limit_h_min -27
_diffrn_reflns_limit_k_max 15
_diffrn_reflns_limit_k_min -16
_diffrn_reflns_limit_l_max 25
_diffrn_reflns_limit_l_min -25
_diffrn_reflns_number 25354
_diffrn_reflns_theta_full 29.32
_diffrn_reflns_theta_max 29.32
_diffrn_reflns_theta_min 2.01
_diffrn_standards_decay_% 0
_diffrn_standards_interval_count 0
_diffrn_standards_interval_time 0
_diffrn_standards_number 0
_exptl_absorpt_coefficient_mu 2.570
_exptl_absorpt_correction_T_max 1.0000
_exptl_absorpt_correction_T_min 0.803283
_exptl_absorpt_correction_type multi-scan
_exptl_absorpt_process_details 'BRUKER AXS SADABS'
_exptl_crystal_colour 'dark red'
_exptl_crystal_density_diffrn 1.867
_exptl_crystal_density_method 'not measured'
_exptl_crystal_description prismatic
_exptl_crystal_F_000 2360
_exptl_crystal_size_max 0.18
_exptl_crystal_size_mid 0.16
_exptl_crystal_size_min 0.12
_refine_diff_density_max 1.307
_refine_diff_density_min -1.187
_refine_diff_density_rms 0.148
_refine_ls_extinction_method none
_refine_ls_goodness_of_fit_ref 1.004
_refine_ls_hydrogen_treatment constr
_refine_ls_matrix_type full
_refine_ls_number_parameters 272
_refine_ls_number_reflns 5275
_refine_ls_number_restraints 0
_refine_ls_restrained_S_all 1.004
_refine_ls_R_factor_all 0.0992
_refine_ls_R_factor_gt 0.0589
_refine_ls_shift/su_max 0.001
_refine_ls_shift/su_mean 0.000
_refine_ls_structure_factor_coef Fsqd
_refine_ls_weighting_details 'calc w=1/[\s^2^(Fo^2^)+(0.1105P)^2^+0.0000P] where P=(Fo^2^+2Fc^2^)/3'
_refine_ls_weighting_scheme calc
_refine_ls_wR_factor_gt 0.1631
_refine_ls_wR_factor_ref 0.1820
_reflns_number_gt 3238
_reflns_number_total 5275
_reflns_threshold_expression >2sigma(I)
_cod_data_source_file ic070057n-file003.cif
_cod_data_source_block jk001
_cod_database_code 4308086

loop_
_symmetry_equiv_pos_as_xyz
'x, y, z'
'-x, y, -z+1/2'
'x+1/2, y+1/2, z'
'-x+1/2, y+1/2, -z+1/2'
'-x, -y, -z'
'x, -y, z-1/2'
'-x+1/2, -y+1/2, -z'
'x+1/2, -y+1/2, z-1/2'

loop_
_atom_site_label
_atom_site_type_symbol
_atom_site_fract_x
_atom_site_fract_y
_atom_site_fract_z
_atom_site_U_iso_or_equiv
_atom_site_adp_type
_atom_site_occupancy
_atom_site_symmetry_multiplicity
_atom_site_calc_flag
_atom_site_refinement_flags
_atom_site_disorder_assembly
_atom_site_disorder_group
Cu1 Cu 0.59525(3) 0.09302(5) 0.15944(3) 0.0409(2) Uani 1 1 d . . .
Cu2 Cu 0.60114(3) -0.02327(6) 0.01641(3) 0.0436(2) Uani 1 1 d . . .
N1 N 0.5577(2) 0.2396(3) 0.1706(2) 0.0414(9) Uani 1 1 d . . .
H1N H 0.5234 0.2254 0.1863 0.074(15) Uiso 1 1 calc R . .
N2 N 0.6570(2) 0.0690(3) 0.2800(2) 0.0409(9) Uani 1 1 d . . .
H2N H 0.6273 0.0458 0.3001 0.074(15) Uiso 1 1 calc R . .
O1 O 0.5735(2) 0.1182(3) 0.0451(2) 0.0480(9) Uani 1 1 d . . .
O2 O 0.6225(2) -0.0449(3) 0.1293(2) 0.0463(8) Uani 1 1 d . . .
O3 O 0.5892(2) 0.2335(4) 0.3323(2) 0.0568(10) Uani 1 1 d . . .
Cl1 Cl 0.53648(7) -0.00178(11) -0.11969(7) 0.0486(3) Uani 1 1 d . . .
Cl2 Cl 0.67602(8) -0.15107(15) 0.01555(8) 0.0651(5) Uani 1 1 d . . .
Cl3 Cl 0.6477(2) 0.5501(3) -0.0218(2) 0.1397(12) Uani 1 1 d . . .
Cl4 Cl 0.70956(16) -0.43819(19) 0.33385(16) 0.1009(7) Uani 1 1 d . . .
C1 C 0.5894(3) 0.2179(5) 0.0265(3) 0.0433(11) Uani 1 1 d . . .
C2 C 0.6320(3) 0.2304(6) -0.0127(3) 0.0560(14) Uani 1 1 d . . .
H2 H 0.6497 0.1691 -0.0273 0.062(8) Uiso 1 1 calc R . .
C3 C 0.6478(4) 0.3367(6) -0.0296(4) 0.0617(16) Uani 1 1 d . . .
H3 H 0.6747 0.3449 -0.0571 0.062(8) Uiso 1 1 calc R . .
C4 C 0.6244(4) 0.4272(6) -0.0067(4) 0.0607(16) Uani 1 1 d . . .
C5 C 0.5810(4) 0.4130(5) 0.0326(3) 0.0561(14) Uani 1 1 d . . .
H5 H 0.5635 0.4747 0.0472 0.062(8) Uiso 1 1 calc R . .
C6 C 0.5643(3) 0.3112(4) 0.0496(3) 0.0423(11) Uani 1 1 d . . .
C7 C 0.5180(3) 0.2958(5) 0.0903(3) 0.0455(12) Uani 1 1 d . . .
H7A H 0.5013 0.3670 0.0979 0.043(5) Uiso 1 1 calc R . .
H7B H 0.4753 0.2529 0.0551 0.043(5) Uiso 1 1 calc R . .
C8 C 0.6105(3) 0.3160(4) 0.2325(3) 0.0465(12) Uani 1 1 d . . .
H8A H 0.5853 0.3827 0.2331 0.043(5) Uiso 1 1 calc R . .
H8B H 0.6481 0.3354 0.2182 0.043(5) Uiso 1 1 calc R . .
C9 C 0.6452(3) 0.2654(4) 0.3152(3) 0.0434(11) Uani 1 1 d . . .
H9 H 0.6740 0.3223 0.3544 0.043(14) Uiso 1 1 calc R . .
C10 C 0.6966(3) 0.1681(5) 0.3259(3) 0.0474(12) Uani 1 1 d . . .
H10A H 0.7313 0.1904 0.3080 0.043(5) Uiso 1 1 calc R . .
H10B H 0.7239 0.1499 0.3831 0.043(5) Uiso 1 1 calc R . .
C11 C 0.7145(3) -0.0186(5) 0.2980(3) 0.0498(13) Uani 1 1 d . . .
H11A H 0.7476 0.0063 0.2785 0.043(5) Uiso 1 1 calc R . .
H11B H 0.7426 -0.0281 0.3563 0.043(5) Uiso 1 1 calc R . .
C12 C 0.6830(3) -0.1275(4) 0.2598(3) 0.0413(11) Uani 1 1 d . . .
C13 C 0.7027(3) -0.2207(4) 0.3076(3) 0.0468(12) Uani 1 1 d . . .
H13 H 0.7330 -0.2147 0.3632 0.062(8) Uiso 1 1 calc R . .
C14 C 0.6776(3) -0.3235(5) 0.2733(3) 0.0503(13) Uani 1 1 d . . .
C15 C 0.6306(3) -0.3313(5) 0.1912(4) 0.0533(13) Uani 1 1 d . . .
H15 H 0.6119 -0.3993 0.1681 0.062(8) Uiso 1 1 calc R . .
C16 C 0.6113(3) -0.2383(5) 0.1431(3) 0.0481(13) Uani 1 1 d . . .
H16 H 0.5794 -0.2442 0.0877 0.062(8) Uiso 1 1 calc R . .
C17 C 0.6385(3) -0.1373(4) 0.1761(3) 0.0413(11) Uani 1 1 d . . .
N1S N 0.5000 -0.4588(11) 0.2500 0.151(6) Uani 1 2 d S . .
C1S C 0.5000 -0.3651(11) 0.2500 0.091(4) Uani 1 2 d S . .
C2S C 0.5000 -0.2498(9) 0.2500 0.072(3) Uani 1 2 d S . .
H2S1 H 0.4507 -0.2236 0.2206 0.108 Uiso 0.50 1 calc PR . .
H2S2 H 0.5276 -0.2236 0.2246 0.108 Uiso 0.50 1 calc PR . .
H2S3 H 0.5217 -0.2236 0.3049 0.108 Uiso 0.50 1 calc PR . .

loop_
_atom_site_aniso_label
_atom_site_aniso_U_11
_atom_site_aniso_U_22
_atom_site_aniso_U_33
_atom_site_aniso_U_23
_atom_site_aniso_U_13
_atom_site_aniso_U_12
Cu1 0.0481(4) 0.0421(4) 0.0265(3) -0.0028(2) 0.0130(2) 0.0029(3)
Cu2 0.0480(4) 0.0492(4) 0.0286(3) -0.0028(2) 0.0143(3) 0.0081(3)
N1 0.047(2) 0.046(2) 0.0287(18) -0.0031(17) 0.0163(17) -0.0011(19)
N2 0.044(2) 0.044(2) 0.0302(19) -0.0019(17) 0.0141(17) -0.0009(18)
O1 0.067(2) 0.044(2) 0.0341(17) -0.0024(15) 0.0248(17) 0.0028(17)
O2 0.060(2) 0.046(2) 0.0291(16) 0.0004(15) 0.0178(16) 0.0074(17)
O3 0.052(2) 0.076(3) 0.047(2) 0.005(2) 0.0276(18) 0.006(2)
Cl1 0.0535(7) 0.0515(7) 0.0321(6) -0.0002(5) 0.0133(5) 0.0027(6)
Cl2 0.0599(8) 0.0871(12) 0.0403(7) -0.0011(7) 0.0173(6) 0.0315(8)
Cl3 0.153(3) 0.114(2) 0.133(2) 0.0200(19) 0.052(2) -0.027(2)
Cl4 0.135(2) 0.0780(13) 0.0983(16) 0.0064(12) 0.0622(15) 0.0134(13)
C1 0.046(3) 0.049(3) 0.029(2) 0.002(2) 0.013(2) -0.001(2)
C2 0.059(3) 0.072(4) 0.040(3) -0.002(3) 0.026(3) 0.004(3)
C3 0.066(4) 0.078(4) 0.046(3) 0.001(3) 0.031(3) -0.015(3)
C4 0.060(4) 0.073(4) 0.038(3) 0.009(3) 0.015(3) -0.010(3)
C5 0.067(4) 0.049(3) 0.039(3) -0.003(2) 0.014(3) 0.004(3)
C6 0.048(3) 0.043(3) 0.028(2) 0.000(2) 0.013(2) 0.001(2)
C7 0.050(3) 0.046(3) 0.036(2) 0.001(2) 0.017(2) 0.005(2)
C8 0.056(3) 0.041(3) 0.040(3) -0.004(2) 0.021(2) -0.006(2)
C9 0.048(3) 0.049(3) 0.031(2) -0.008(2) 0.017(2) -0.002(2)
C10 0.043(3) 0.053(3) 0.038(3) -0.009(2) 0.013(2) -0.006(2)
C11 0.048(3) 0.051(3) 0.034(3) 0.001(2) 0.006(2) 0.002(2)
C12 0.039(2) 0.045(3) 0.033(2) -0.003(2) 0.0117(19) 0.001(2)
C13 0.053(3) 0.048(3) 0.035(2) 0.003(2) 0.018(2) 0.009(2)
C14 0.061(3) 0.046(3) 0.048(3) 0.001(2) 0.030(3) 0.012(3)
C15 0.062(3) 0.045(3) 0.060(3) -0.007(3) 0.035(3) 0.001(3)
C16 0.048(3) 0.054(3) 0.035(2) -0.010(2) 0.014(2) -0.002(2)
C17 0.041(2) 0.047(3) 0.036(2) 0.000(2) 0.019(2) 0.008(2)
N1S 0.122(11) 0.088(9) 0.27(2) 0.000 0.119(13) 0.000
C1S 0.069(7) 0.067(7) 0.129(11) 0.000 0.042(7) 0.000
C2S 0.056(5) 0.075(7) 0.086(7) 0.000 0.034(5) 0.000

loop_
_atom_type_symbol
_atom_type_description
_atom_type_scat_dispersion_real
_atom_type_scat_dispersion_imag
_atom_type_scat_source
C C 0.0033 0.0016 'International Tables Vol C Tables 4.2.6.8 and 6.1.1.4'
H H 0.0000 0.0000 'International Tables Vol C Tables 4.2.6.8 and 6.1.1.4'
N N 0.0061 0.0033 'International Tables Vol C Tables 4.2.6.8 and 6.1.1.4'
O O 0.0106 0.0060 'International Tables Vol C Tables 4.2.6.8 and 6.1.1.4'
Cl Cl 0.1484 0.1585 'International Tables Vol C Tables 4.2.6.8 and 6.1.1.4'
Cu Cu 0.3201 1.2651 'International Tables Vol C Tables 4.2.6.8 and 6.1.1.4'

loop_
_geom_angle_atom_site_label_1
_geom_angle_atom_site_label_2
_geom_angle_atom_site_label_3
_geom_angle
_geom_angle_site_symmetry_1
_geom_angle_site_symmetry_3
_geom_angle_publ_flag
O2 Cu1 O1 76.63(14) . . ?
O2 Cu1 N1 170.45(15) . . ?
O1 Cu1 N1 94.29(16) . . ?
O2 Cu1 N2 94.65(15) . . ?
O1 Cu1 N2 157.45(18) . . ?
N1 Cu1 N2 94.89(16) . . ?
O2 Cu1 Cl1 87.86(12) . 5_655 ?
O1 Cu1 Cl1 94.88(12) . 5_655 ?
N1 Cu1 Cl1 90.01(13) . 5_655 ?
N2 Cu1 Cl1 105.67(13) . 5_655 ?
O2 Cu2 O1 76.67(15) . . ?
O2 Cu2 Cl2 96.57(12) . . ?
O1 Cu2 Cl2 156.50(13) . . ?
O2 Cu2 Cl1 159.94(13) . . ?
O1 Cu2 Cl1 96.42(11) . . ?
Cl2 Cu2 Cl1 96.71(5) . . ?
C8 N1 C7 110.4(4) . . ?
C8 N1 Cu1 117.4(3) . . ?
C7 N1 Cu1 111.1(3) . . ?
C8 N1 H1N 105.7 . . ?
C7 N1 H1N 105.7 . . ?
Cu1 N1 H1N 105.7 . . ?
C10 N2 C11 106.4(4) . . ?
C10 N2 Cu1 114.4(3) . . ?
C11 N2 Cu1 111.4(3) . . ?
C10 N2 H2N 108.1 . . ?
C11 N2 H2N 108.1 . . ?
Cu1 N2 H2N 108.1 . . ?
C1 O1 Cu2 125.3(3) . . ?
C1 O1 Cu1 117.3(3) . . ?
Cu2 O1 Cu1 102.25(17) . . ?
C17 O2 Cu1 122.8(3) . . ?
C17 O2 Cu2 131.6(3) . . ?
Cu1 O2 Cu2 104.45(17) . . ?
Cu2 Cl1 Cu1 104.09(6) . 5_655 ?
O1 C1 C6 118.5(5) . . ?
O1 C1 C2 121.8(5) . . ?
C6 C1 C2 119.7(5) . . ?
C1 C2 C3 119.4(6) . . ?
C1 C2 H2 120.3 . . ?
C3 C2 H2 120.3 . . ?
C4 C3 C2 121.3(6) . . ?
C4 C3 H3 119.4 . . ?
C2 C3 H3 119.4 . . ?
C3 C4 C5 118.6(6) . . ?
C3 C4 Cl3 120.6(5) . . ?
C5 C4 Cl3 120.9(6) . . ?
C6 C5 C4 121.7(6) . . ?
C6 C5 H5 119.2 . . ?
C4 C5 H5 119.2 . . ?
C5 C6 C1 119.4(5) . . ?
C5 C6 C7 121.9(5) . . ?
C1 C6 C7 118.7(5) . . ?
N1 C7 C6 112.9(4) . . ?
N1 C7 H7A 109.0 . . ?
C6 C7 H7A 109.0 . . ?
N1 C7 H7B 109.0 . . ?
C6 C7 H7B 109.0 . . ?
H7A C7 H7B 107.8 . . ?
N1 C8 C9 111.4(4) . . ?
N1 C8 H8A 109.4 . . ?
C9 C8 H8A 109.4 . . ?
N1 C8 H8B 109.4 . . ?
C9 C8 H8B 109.4 . . ?
H8A C8 H8B 108.0 . . ?
O3 C9 C8 107.9(4) . . ?
O3 C9 C10 111.0(4) . . ?
C8 C9 C10 114.4(4) . . ?
O3 C9 H9 107.8 . . ?
C8 C9 H9 107.8 . . ?
C10 C9 H9 107.8 . . ?
N2 C10 C9 113.0(4) . . ?
N2 C10 H10A 109.0 . . ?
C9 C10 H10A 109.0 . . ?
N2 C10 H10B 109.0 . . ?
C9 C10 H10B 109.0 . . ?
H10A C10 H10B 107.8 . . ?
C12 C11 N2 113.4(4) . . ?
C12 C11 H11A 108.9 . . ?
N2 C11 H11A 108.9 . . ?
C12 C11 H11B 108.9 . . ?
N2 C11 H11B 108.9 . . ?
H11A C11 H11B 107.7 . . ?
C13 C12 C17 119.4(5) . . ?
C13 C12 C11 119.3(4) . . ?
C17 C12 C11 121.1(5) . . ?
C12 C13 C14 120.7(5) . . ?
C12 C13 H13 119.7 . . ?
C14 C13 H13 119.7 . . ?
C15 C14 C13 119.2(5) . . ?
C15 C14 Cl4 121.8(5) . . ?
C13 C14 Cl4 118.9(4) . . ?
C14 C15 C16 120.2(5) . . ?
C14 C15 H15 119.9 . . ?
C16 C15 H15 119.9 . . ?
C17 C16 C15 120.7(5) . . ?
C17 C16 H16 119.7 . . ?
C15 C16 H16 119.7 . . ?
O2 C17 C16 121.7(4) . . ?
O2 C17 C12 118.6(5) . . ?
C16 C17 C12 119.7(5) . . ?
N1S C1S C2S 180.000(1) . . ?
C1S C2S H2S1 109.5 . . ?
C1S C2S H2S2 109.5 . . ?
H2S1 C2S H2S2 109.5 . . ?
C1S C2S H2S3 109.5 . . ?
H2S1 C2S H2S3 109.5 . . ?
H2S2 C2S H2S3 109.5 . . ?

loop_
_geom_bond_atom_site_label_1
_geom_bond_atom_site_label_2
_geom_bond_distance
_geom_bond_site_symmetry_2
_geom_bond_publ_flag
Cu1 O2 1.942(4) . ?
Cu1 O1 1.991(3) . ?
Cu1 N1 2.001(4) . ?
Cu1 N2 2.020(4) . ?
Cu1 Cl1 2.7150(16) 5_655 ?
Cu2 O2 1.961(3) . ?
Cu2 O1 1.972(4) . ?
Cu2 Cl2 2.2094(15) . ?
Cu2 Cl1 2.2623(13) . ?
N1 C8 1.485(6) . ?
N1 C7 1.495(6) . ?
N1 H1N 0.9100 . ?
N2 C10 1.485(6) . ?
N2 C11 1.516(7) . ?
N2 H2N 0.9100 . ?
O1 C1 1.348(6) . ?
O2 C17 1.368(6) . ?
O3 C9 1.402(6) . ?
Cl1 Cu1 2.7150(16) 5_655 ?
Cl3 C4 1.640(7) . ?
Cl4 C14 1.722(6) . ?
C1 C6 1.402(8) . ?
C1 C2 1.403(8) . ?
C2 C3 1.409(9) . ?
C2 H2 0.9300 . ?
C3 C4 1.355(9) . ?
C3 H3 0.9300 . ?
C4 C5 1.423(10) . ?
C5 C6 1.367(8) . ?
C5 H5 0.9300 . ?
C6 C7 1.498(7) . ?
C7 H7A 0.9700 . ?
C7 H7B 0.9700 . ?
C8 C9 1.496(7) . ?
C8 H8A 0.9700 . ?
C8 H8B 0.9700 . ?
C9 C10 1.545(8) . ?
C9 H9 0.9800 . ?
C10 H10A 0.9700 . ?
C10 H10B 0.9700 . ?
C11 C12 1.502(7) . ?
C11 H11A 0.9700 . ?
C11 H11B 0.9700 . ?
C12 C13 1.383(7) . ?
C12 C17 1.396(7) . ?
C13 C14 1.392(8) . ?
C13 H13 0.9300 . ?
C14 C15 1.378(9) . ?
C15 C16 1.384(8) . ?
C15 H15 0.9300 . ?
C16 C17 1.373(8) . ?
C16 H16 0.9300 . ?
N1S C1S 1.142(16) . ?
C1S C2S 1.405(16) . ?
C2S H2S1 0.9600 . ?
C2S H2S2 0.9600 . ?
C2S H2S3 0.9600 . ?
